data_2009692
loop_
_publ_author_name
'Aaker\"oy, C.B.'
'Hitchcock, P.B.'

_publ_section_title
;
 1<i>H</i>-Benzimidazolium hydrogen <small>L</small>-tartrate dihydrate
;
_journal_issue 5
_journal_name_full 'Acta Crystallographica Section C'
_journal_page_first 759
_journal_page_last 761
_journal_paper_doi 10.1107/S0108270193014258
_journal_volume 50
_journal_year 1994
_chemical_formula_moiety 'C11 H16 N2 O8'
_chemical_formula_sum 'C11 H16 N2 O8'
_chemical_formula_weight 304.3
_space_group_crystal_system monoclinic
_space_group_IT_number 4
_space_group_name_Hall 'P 2yb'
_space_group_name_H-M_alt 'P 1 21 1'
_atom_type_scat_source IntTabIV
_cell_angle_alpha 90.
_cell_angle_beta 110.43(2)
_cell_angle_gamma 90.
_cell_formula_units_Z 2
_cell_length_a 9.2180(10)
_cell_length_b 7.279(2)
_cell_length_c 10.957(3)
_cell_measurement_reflns_used 25
_cell_measurement_temperature 293
_cell_measurement_theta_max 10
_cell_measurement_theta_min 7
_cell_volume 688.9(3)
_diffrn_measurement_device 'Enraf-Nonius CAD-4'
_diffrn_measurement_method \q-2\q
_diffrn_radiation_type MoK\a
_diffrn_radiation_wavelength 0.71069
_diffrn_reflns_limit_h_max 10
_diffrn_reflns_limit_h_min 0
_diffrn_reflns_limit_k_max 8
_diffrn_reflns_limit_k_min 0
_diffrn_reflns_limit_l_max 13
_diffrn_reflns_limit_l_min -13
_diffrn_reflns_number 1313
_diffrn_reflns_theta_max 25
_diffrn_standards_decay_% 3
_diffrn_standards_interval_time 60
_diffrn_standards_number 2
_exptl_absorpt_coefficient_mu 0.12
_exptl_absorpt_correction_type none
_exptl_crystal_colour colourless
_exptl_crystal_density_diffrn 1.47
_exptl_crystal_description tablet
_exptl_crystal_size_max 0.20
_exptl_crystal_size_mid 0.15
_exptl_crystal_size_min 0.10
_refine_diff_density_max 0.15
_refine_diff_density_min -0.20
_refine_ls_goodness_of_fit_obs 1.6
_refine_ls_hydrogen_treatment refxyz
_refine_ls_number_parameters 237
_refine_ls_number_reflns 1113
_refine_ls_R_factor_obs 0.030
_refine_ls_shift/esd_max 0.3
_refine_ls_structure_factor_coef F
_refine_ls_weighting_details 'w = 1/\s^2^(F)'
_refine_ls_weighting_scheme calc
_refine_ls_wR_factor_obs 0.039
_reflns_number_observed 1113
_reflns_number_total 1313
_reflns_observed_criterion I>2\s(I)
_cod_data_source_file ha1071.cif
_cod_data_source_block ha1071_structure_1_of_1
_cod_depositor_comments
;
 Correcting the space group operator list by removing the duplicate
 operators '-1-x,y-1/2,-z', '-1-x,y+1/2,-z', '-2-x,y-1/2,1-z',
 '-2-x,y+1/2,1-z'.

 Antanas Vaitkus,
 2018-01-30

The following automatic conversions were performed:

'_refine_ls_weighting_scheme' value '1/\s^2^(F)' was changed to
'calc'. New tag '_refine_ls_weighting_details' was created. The value
of the new tag was set to 'w = 1/\s^2^(F)'.

Automatic conversion script
Id: cif_fix_values 3143 2015-03-26 13:38:13Z robertas 
;
_cod_original_cell_volume 689.0(3)
_cod_original_sg_symbol_H-M 'P 21'
_cod_database_code 2009692

loop_
_space_group_symop_id
_space_group_symop_operation_xyz
1 x,y,z
2 -x,y+1/2,-z

loop_
_atom_site_label
_atom_site_fract_x
_atom_site_fract_y
_atom_site_fract_z
_atom_site_U_iso_or_equiv
O(1) .4660(2) .6457 .32610(10) 0.0320(10)
O(2) .6324(2) .6465(3) .2198(2) 0.0370(10)
O(3) .6102(2) .2814(3) .1809(2) 0.0410(10)
O(4) .7750(2) .3445(3) .4593(2) 0.0440(10)
O(5) .4848(2) -.0016(3) .3441(2) 0.0340(10)
O(6) .7378(2) -.0164(3) .4523(3) 0.0630(10)
O(7) 1.0591(2) .1863(3) .4776(2) 0.0500(10)
O(8) .4816(2) .4335(3) -.0553(2) 0.0490(10)
N(1) -.1029(2) .5741(4) .1669(2) 0.0410(10)
N(2) .1455(2) .5873(4) .2203(2) 0.0400(10)
C(1) .5486(2) .5663(4) .2712(2) 0.0250(10)
C(2) .5410(2) .3568(4) .2665(2) 0.0280(10)
C(3) .6228(3) .2791(4) .4023(2) 0.0300(10)
C(4) .6208(2) .0692(4) .4016(2) 0.0300(10)
C(5) .0281(3) .5822(5) .2641(2) 0.0420(10)
C(6) -.0743(3) .5752(5) .0506(2) 0.0350(10)
C(7) .0854(3) .5843(4) .0853(2) 0.0340(10)
C(8) .1562(3) .5901(6) -.0081(2) 0.0480(10)
C(9) .0610(3) .5851(6) -.1356(2) 0.0530(10)
C(10) -.1007(3) .5764(6) -.1709(2) 0.0510(10)
C(11) -.1705(3) .5688(5) -.0789(2) 0.0460(10)
H(N1) -.181(3) .574(6) .173(3) ?
H(N2) .249(4) .595(6) .264(3) ?
H(03) .583(4) .341(6) .110(3) ?
H(04) .852(4) .261(6) .439(3) ?
H(05) .500(4) -.127(6) .336(3) ?
H(07A) 1.142(4) .260(6) .502(3) ?
H(07B) 1.095(4) .104(7) .484(3) ?
H(08A) .459(4) .526(6) -.083(3) ?
H(08B) .430(4) .359(6) -.113(3) ?
H(2) .435(4) .332(6) .234(3) ?
H(3) .562(4) .323(6) .456(3) ?
H(5) .055(4) .577(7) .358(3) ?
H(8) .273(4) .606(6) .020(3) ?
H(9) .094(4) .596(6) -.195(3) ?
H(10) -.174(4) .580(7) -.253(3) ?
H(11) -.295(4) .570(7) -.095(3) ?

loop_
_geom_angle_atom_site_label_1
_geom_angle_atom_site_label_2
_geom_angle_atom_site_label_3
_geom_angle
_geom_angle_publ_flag
C(2) O(3) H(03) 111(3) no
C(4) O(5) H(05) 107(2) no
H(08A) O(8) H(08B) 106(4) no
C(5) N(1) H(N1) 125(2) no
C(5) N(2) C(7) 108.2(2) yes
C(7) N(2) H(N2) 121(2) no
O(1) C(1) C(2) 116.4(2) yes
O(3) C(2) C(1) 112.6(2) yes
O(3) C(2) H(2) 109(2) no
C(1) C(2) H(2) 104(3) no
O(4) C(3) C(2) 112.7(2) yes
O(4) C(3) H(3) 108(2) no
C(2) C(3) H(3) 105(2) no
O(5) C(4) O(6) 125.4(3) yes
O(6) C(4) C(3) 120.6(2) yes
N(1) C(5) H(5) 133(2) no
N(1) C(6) C(7) 105.8(2) yes
C(7) C(6) C(11) 121.4(3) yes
N(2) C(7) C(8) 131.9(2) yes
C(7) C(8) C(9) 116.8(2) yes
C(9) C(8) H(8) 123(2) no
C(8) C(9) H(9) 122(2) no
C(9) C(10) C(11) 121.6(2) yes
C(11) C(10) H(10) 110(2) no
C(6) C(11) H(11) 115(2) no
C(3) O(4) H(04) 111(2) no
H(07A) O(7) H(07B) 100(4) no
C(5) N(1) C(6) 109.3(2) yes
C(6) N(1) H(N1) 126(2) no
C(5) N(2) H(N2) 131(2) no
O(1) C(1) O(2) 124.9(2) yes
O(2) C(1) C(2) 118.7(2) yes
O(3) C(2) C(3) 108.6(2) yes
C(1) C(2) C(3) 109.7(2) yes
C(3) C(2) H(2) 113(2) no
O(4) C(3) C(4) 110.5(2) yes
C(2) C(3) C(4) 111.4(2) yes
C(4) C(3) H(3) 108(3) no
O(5) C(4) C(3) 114.0(2) yes
N(1) C(5) N(2) 110.2(2) yes
N(2) C(5) H(5) 116(2) no
N(1) C(6) C(11) 132.9(2) yes
N(2) C(7) C(6) 106.4(2) yes
C(6) C(7) C(8) 121.6(2) yes
C(7) C(8) H(8) 120(2) no
C(8) C(9) C(10) 121.6(3) yes
C(10) C(9) H(9) 116(2) no
C(9) C(10) H(10) 128(2) no
C(6) C(11) C(10) 117.0(2) yes
C(10) C(11) H(11) 128(2) no

loop_
_geom_bond_atom_site_label_1
_geom_bond_atom_site_label_2
_geom_bond_distance
_geom_bond_publ_flag
O(1) C(1) 1.263(3) yes
O(3) C(2) 1.416(3) yes
O(4) C(3) 1.405(3) yes
O(5) C(4) 1.297(3) yes
O(6) C(4) 1.201(3) yes
O(7) H(07B) 0.68(4) no
O(8) H(08B) 0.84(4) no
N(1) C(6) 1.388(4) yes
N(2) C(5) 1.327(4) yes
N(2) H(N2) 0.91(3) no
C(2) C(3) 1.523(3) yes
C(3) C(4) 1.528(4) yes
C(5) H(5) 0.97(3) no
C(6) C(11) 1.387(3) yes
C(8) C(9) 1.366(3) yes
C(9) C(10) 1.405(4) yes
C(10) C(11) 1.374(5) yes
C(11) H(11) 1.10(3) no
O(2) C(1) 1.249(3) yes
O(3) H(03) 0.85(4) no
O(4) H(04) 1.02(4) no
O(5) H(05) 0.93(5) no
O(7) H(07A) 0.89(4) no
O(8) H(08A) 0.74(4) no
N(1) C(5) 1.303(3) yes
N(1) H(N1) 0.75(3) no
N(2) C(7) 1.388(3) yes
C(1) C(2) 1.526(4) yes
C(2) H(2) 0.93(3) no
C(3) H(3) 1.00(4) no
C(6) C(7) 1.388(3) yes
C(7) C(8) 1.393(4) yes
C(8) H(8) 1.02(3) no
C(9) H(9) 0.81(4) no
C(10) H(10) 0.92(3) no
